data_7208286
loop_
_publ_author_name
'Liu, Qing-Xiang'
'Wang, Hong'
'Zhao, Xiao-Jun'
'Yao, Zhao-Quan'
'Wang, Zhi-Qiang'
'Chen, Ai-Hui'
'Wang, Xiu-Guang'

_publ_section_title
;
 N-Heterocyclic carbene silver(i), palladium(ii) and mercury(ii)
 complexes: synthesis, structural studies and catalytic activity
;
_journal_issue 16
_journal_name_full CrystEngComm
_journal_page_first 5330
_journal_paper_doi 10.1039/c2ce25365h
_journal_volume 14
_journal_year 2012
_chemical_formula_sum 'C40 H38.5 Br4 Hg2 N7.5'
_chemical_formula_weight 1345.10
_chemical_name_systematic
;
?
;
_space_group_IT_number 15
_symmetry_cell_setting monoclinic
_symmetry_space_group_name_Hall '-C 2yc'
_symmetry_space_group_name_H-M 'C 1 2/c 1'
_atom_sites_solution_hydrogens geom
_atom_sites_solution_primary direct
_atom_sites_solution_secondary difmap
_audit_creation_method SHELXL-97
_cell_angle_alpha 90.00
_cell_angle_beta 99.6010(10)
_cell_angle_gamma 90.00
_cell_formula_units_Z 8
_cell_length_a 15.9630(11)
_cell_length_b 15.4870(10)
_cell_length_c 34.670(2)
_cell_measurement_reflns_used 6524
_cell_measurement_temperature 296(2)
_cell_measurement_theta_max 27.22
_cell_measurement_theta_min 2.38
_cell_volume 8451.0(9)
_computing_cell_refinement 'Bruker SMART'
_computing_data_collection 'Bruker SMART'
_computing_data_reduction 'Bruker SAINT'
_computing_molecular_graphics 'Bruker SHELXTL'
_computing_publication_material 'Bruker SHELXTL'
_computing_structure_refinement 'SHELXL-97 (Sheldrick, 1997)'
_computing_structure_solution 'SHELXS-97 (Sheldrick, 1990)'
_diffrn_ambient_temperature 296(2)
_diffrn_measured_fraction_theta_full 0.999
_diffrn_measured_fraction_theta_max 0.999
_diffrn_measurement_device_type 'CCD area detector'
_diffrn_measurement_method 'phi and omega scans'
_diffrn_radiation_monochromator graphite
_diffrn_radiation_source 'fine-focus sealed tube'
_diffrn_radiation_type MoK\a
_diffrn_radiation_wavelength 0.71073
_diffrn_reflns_av_R_equivalents 0.0375
_diffrn_reflns_av_sigmaI/netI 0.0417
_diffrn_reflns_limit_h_max 18
_diffrn_reflns_limit_h_min -18
_diffrn_reflns_limit_k_max 15
_diffrn_reflns_limit_k_min -18
_diffrn_reflns_limit_l_max 29
_diffrn_reflns_limit_l_min -41
_diffrn_reflns_number 21420
_diffrn_reflns_theta_full 25.03
_diffrn_reflns_theta_max 25.03
_diffrn_reflns_theta_min 1.84
_exptl_absorpt_coefficient_mu 11.079
_exptl_absorpt_correction_T_max 0.087
_exptl_absorpt_correction_T_min 0.063
_exptl_absorpt_correction_type multi-scan
_exptl_absorpt_process_details SADABS
_exptl_crystal_colour COLORLESS
_exptl_crystal_density_diffrn 2.114
_exptl_crystal_density_meas ?
_exptl_crystal_density_method 'not measured'
_exptl_crystal_description BLOCK
_exptl_crystal_F_000 5048
_exptl_crystal_size_max 0.28
_exptl_crystal_size_mid 0.26
_exptl_crystal_size_min 0.22
_refine_diff_density_max 1.415
_refine_diff_density_min -1.816
_refine_diff_density_rms 0.136
_refine_ls_extinction_method none
_refine_ls_goodness_of_fit_ref 1.024
_refine_ls_hydrogen_treatment constr
_refine_ls_matrix_type full
_refine_ls_number_parameters 497
_refine_ls_number_reflns 7461
_refine_ls_number_restraints 0
_refine_ls_restrained_S_all 1.024
_refine_ls_R_factor_all 0.0535
_refine_ls_R_factor_gt 0.0361
_refine_ls_shift/su_max 0.005
_refine_ls_shift/su_mean 0.000
_refine_ls_structure_factor_coef Fsqd
_refine_ls_weighting_details 'calc w=1/[\s^2^(Fo^2^)+(0.0398P)^2^+64.5414P] where P=(Fo^2^+2Fc^2^)/3'
_refine_ls_weighting_scheme calc
_refine_ls_wR_factor_gt 0.0836
_refine_ls_wR_factor_ref 0.0910
_reflns_number_gt 5797
_reflns_number_total 7465
_reflns_threshold_expression >2sigma(I)
_cod_data_source_file c2ce25365h.txt
_cod_data_source_block 090319a
_cod_depositor_comments
;
The following automatic conversions were performed:

'_symmetry_cell_setting' value 'Monoclinic' changed to 'monoclinic'
according to /home/saulius/struct/CIF-dictionaries/cif_core.dic
dictionary named 'cif_core.dic' version 2.4.1 from
2010-06-29.

'_exptl_absorpt_correction_type' value 'MULTI-SCAN'
changed to 'multi-scan' according to
/home/saulius/struct/CIF-dictionaries/cif_core.dic dictionary named
'cif_core.dic' version 2.4.1 from 2010-06-29.

Automatic conversion script
Id: cif_fix_values 1891 2012-01-12 08:04:46Z andrius 

The following automatic conversions were performed:

'_exptl_crystal_density_meas' value 'NONE' was changed to '?' - the
value is perceived as not measured.

Automatic conversion script
Id: cif_fix_values 3008 2015-01-20 13:52:24Z robertas 
;
_cod_original_cell_volume 8451.0(10)
_cod_original_sg_symbol_H-M C2/c
_cod_original_formula_sum 'C40 H38.50 Br4 Hg2 N7.50'
_cod_database_code 7208286

loop_
_symmetry_equiv_pos_as_xyz
'x, y, z'
'-x, y, -z+1/2'
'x+1/2, y+1/2, z'
'-x+1/2, y+1/2, -z+1/2'
'-x, -y, -z'
'x, -y, z-1/2'
'-x+1/2, -y+1/2, -z'
'x+1/2, -y+1/2, z-1/2'

loop_
_atom_site_label
_atom_site_type_symbol
_atom_site_fract_x
_atom_site_fract_y
_atom_site_fract_z
_atom_site_U_iso_or_equiv
_atom_site_adp_type
_atom_site_occupancy
_atom_site_symmetry_multiplicity
_atom_site_calc_flag
_atom_site_refinement_flags
Hg1 Hg 0.840456(17) 0.366756(17) 0.624824(7) 0.02877(9) Uani 1 1 d .
Hg2 Hg 0.62764(2) 0.13705(2) 0.649612(9) 0.04506(10) Uani 1 1 d .
Br1 Br 0.66481(5) 0.29276(5) 0.61809(2) 0.0456(2) Uani 1 1 d .
Br2 Br 0.59053(6) 0.17778(7) 0.71651(2) 0.0605(3) Uani 1 1 d .
Br3 Br 0.48777(6) 0.08896(7) 0.60460(2) 0.0652(3) Uani 1 1 d .
Br4 Br 0.74663(8) 0.02800(8) 0.64577(3) 0.0867(4) Uani 1 1 d .
N1 N 0.8868(4) 0.3484(4) 0.55129(18) 0.0396(15) Uani 1 1 d .
N2 N 0.8885(4) 0.1906(3) 0.59604(15) 0.0295(13) Uani 1 1 d .
N3 N 0.9548(4) 0.2075(4) 0.65567(14) 0.0292(13) Uani 1 1 d .
N4 N 0.8130(3) 0.5507(3) 0.65514(15) 0.0271(12) Uani 1 1 d .
N5 N 0.7419(4) 0.5324(3) 0.59642(15) 0.0281(13) Uani 1 1 d .
N6 N 0.7262(4) 0.4804(4) 0.49217(17) 0.0460(17) Uani 1 1 d .
C1 C 0.8838(5) 0.2516(5) 0.4979(2) 0.0448(19) Uani 1 1 d .
H1 H 0.8702 0.1972 0.4873 0.054 Uiso 1 1 calc R
C2 C 0.9197(6) 0.3128(6) 0.4772(2) 0.058(2) Uani 1 1 d .
H2 H 0.9301 0.3010 0.4522 0.069 Uiso 1 1 calc R
C3 C 0.9399(6) 0.3911(6) 0.4940(3) 0.059(2) Uani 1 1 d .
H3 H 0.9645 0.4336 0.4805 0.071 Uiso 1 1 calc R
C4 C 0.9236(6) 0.4065(6) 0.5310(2) 0.054(2) Uani 1 1 d .
H4 H 0.9388 0.4598 0.5424 0.065 Uiso 1 1 calc R
C5 C 0.8684(4) 0.2722(4) 0.53476(18) 0.0309(16) Uani 1 1 d .
C6 C 0.8310(4) 0.2074(4) 0.55918(18) 0.0312(16) Uani 1 1 d .
H6A H 0.7772 0.2289 0.5648 0.037 Uiso 1 1 calc R
H6B H 0.8201 0.1539 0.5447 0.037 Uiso 1 1 calc R
C7 C 0.9421(4) 0.1197(4) 0.6041(2) 0.0312(16) Uani 1 1 d .
C8 C 0.9570(5) 0.0498(5) 0.5813(2) 0.0364(17) Uani 1 1 d .
H8 H 0.9289 0.0431 0.5557 0.044 Uiso 1 1 calc R
C9 C 1.0160(5) -0.0093(5) 0.5987(2) 0.0417(19) Uani 1 1 d .
H9 H 1.0292 -0.0567 0.5844 0.050 Uiso 1 1 calc R
C10 C 1.0568(5) 0.0007(5) 0.6376(2) 0.046(2) Uani 1 1 d .
H10 H 1.0948 -0.0415 0.6486 0.055 Uiso 1 1 calc R
C11 C 1.0422(5) 0.0709(5) 0.6600(2) 0.0390(18) Uani 1 1 d .
H11 H 1.0698 0.0777 0.6856 0.047 Uiso 1 1 calc R
C12 C 0.9833(4) 0.1312(4) 0.64176(19) 0.0291(15) Uani 1 1 d .
C13 C 0.8978(4) 0.2438(4) 0.62715(18) 0.0289(15) Uani 1 1 d .
C14 C 0.9846(5) 0.2388(5) 0.69581(19) 0.0349(17) Uani 1 1 d .
H14A H 1.0406 0.2642 0.6971 0.042 Uiso 1 1 calc R
H14B H 0.9897 0.1901 0.7137 0.042 Uiso 1 1 calc R
C15 C 0.9261(4) 0.3041(4) 0.70851(17) 0.0279(15) Uani 1 1 d .
C16 C 0.9387(4) 0.3923(5) 0.70184(17) 0.0292(15) Uani 1 1 d .
C17 C 0.8751(4) 0.4505(4) 0.70687(17) 0.0306(16) Uani 1 1 d .
C18 C 0.8046(5) 0.4232(4) 0.72326(18) 0.0329(16) Uani 1 1 d .
C19 C 0.7970(5) 0.3363(5) 0.73157(19) 0.0346(16) Uani 1 1 d .
H19 H 0.7515 0.3182 0.7432 0.041 Uiso 1 1 calc R
C20 C 0.8549(4) 0.2758(4) 0.72317(18) 0.0305(16) Uani 1 1 d .
C21 C 0.8378(5) 0.1815(5) 0.7293(2) 0.048(2) Uani 1 1 d .
H21A H 0.7845 0.1754 0.7384 0.072 Uiso 1 1 calc R
H21B H 0.8825 0.1579 0.7483 0.072 Uiso 1 1 calc R
H21C H 0.8353 0.1511 0.7050 0.072 Uiso 1 1 calc R
C22 C 1.0191(5) 0.4219(5) 0.6883(2) 0.0423(19) Uani 1 1 d .
H22A H 1.0100 0.4244 0.6603 0.063 Uiso 1 1 calc R
H22B H 1.0641 0.3820 0.6973 0.063 Uiso 1 1 calc R
H22C H 1.0344 0.4782 0.6988 0.063 Uiso 1 1 calc R
C23 C 0.7366(5) 0.4847(5) 0.7316(2) 0.050(2) Uani 1 1 d .
H23A H 0.6929 0.4531 0.7414 0.074 Uiso 1 1 calc R
H23B H 0.7126 0.5140 0.7079 0.074 Uiso 1 1 calc R
H23C H 0.7611 0.5263 0.7507 0.074 Uiso 1 1 calc R
C24 C 0.8753(5) 0.5416(4) 0.69169(19) 0.0345(17) Uani 1 1 d .
H24A H 0.8611 0.5813 0.7113 0.041 Uiso 1 1 calc R
H24B H 0.9316 0.5560 0.6867 0.041 Uiso 1 1 calc R
C25 C 0.7975(4) 0.4943(4) 0.62545(18) 0.0262(14) Uani 1 1 d .
C26 C 0.7667(5) 0.6268(4) 0.6458(2) 0.0333(16) Uani 1 1 d .
C27 C 0.7593(5) 0.7012(5) 0.6666(2) 0.047(2) Uani 1 1 d .
H27 H 0.7907 0.7100 0.6914 0.056 Uiso 1 1 calc R
C28 C 0.7024(6) 0.7623(5) 0.6486(3) 0.055(2) Uani 1 1 d .
H28 H 0.6960 0.8138 0.6615 0.066 Uiso 1 1 calc R
C29 C 0.6550(6) 0.7492(5) 0.6119(3) 0.052(2) Uani 1 1 d .
H29 H 0.6159 0.7910 0.6015 0.062 Uiso 1 1 calc R
C30 C 0.6640(5) 0.6751(5) 0.5902(2) 0.0447(19) Uani 1 1 d .
H30 H 0.6342 0.6674 0.5650 0.054 Uiso 1 1 calc R
C31 C 0.7199(4) 0.6138(4) 0.6084(2) 0.0307(16) Uani 1 1 d .
C32 C 0.7086(4) 0.4944(5) 0.55902(18) 0.0324(16) Uani 1 1 d .
H32A H 0.6479 0.5054 0.5533 0.039 Uiso 1 1 calc R
H32B H 0.7165 0.4324 0.5610 0.039 Uiso 1 1 calc R
C33 C 0.7485(5) 0.5270(5) 0.52495(19) 0.0358(17) Uani 1 1 d .
C34 C 0.8008(5) 0.5976(5) 0.5273(2) 0.0421(18) Uani 1 1 d .
H34 H 0.8141 0.6286 0.5505 0.051 Uiso 1 1 calc R
C35 C 0.8337(6) 0.6222(6) 0.4938(3) 0.060(2) Uani 1 1 d .
H35 H 0.8697 0.6695 0.4944 0.072 Uiso 1 1 calc R
C36 C 0.8117(6) 0.5752(7) 0.4606(2) 0.067(3) Uani 1 1 d .
H36 H 0.8321 0.5900 0.4379 0.081 Uiso 1 1 calc R
C37 C 0.7594(6) 0.5059(6) 0.4611(2) 0.064(3) Uani 1 1 d .
H37 H 0.7457 0.4740 0.4382 0.077 Uiso 1 1 calc R
N7 N 0.9176(12) 0.8463(12) 0.5177(5) 0.162(8) Uani 1 1 d .
C38 C 0.9021(10) 0.8285(11) 0.5490(7) 0.115(7) Uani 1 1 d .
C39 C 0.8866(13) 0.8123(11) 0.5870(8) 0.170(9) Uani 1 1 d .
H39A H 0.9355 0.7852 0.6020 0.255 Uiso 1 1 calc R
H39B H 0.8383 0.7748 0.5858 0.255 Uiso 1 1 calc R
H39C H 0.8754 0.8658 0.5991 0.255 Uiso 1 1 calc R
N8 N 0.0000 1.0175(11) 0.7500 0.094(4) Uani 1 2 d S
C40 C 0.0227(16) 0.9565(15) 0.7654(7) 0.079(7) Uani 0.50 1 d P
C41 C 0.057(2) 0.8767(17) 0.7899(10) 0.132(12) Uani 0.50 1 d P
H41A H 0.1085 0.8924 0.8074 0.198 Uiso 0.50 1 calc PR
H41B H 0.0699 0.8315 0.7728 0.198 Uiso 0.50 1 calc PR
H41C H 0.0157 0.8569 0.8049 0.198 Uiso 0.50 1 calc PR

loop_
_atom_site_aniso_label
_atom_site_aniso_U_11
_atom_site_aniso_U_22
_atom_site_aniso_U_33
_atom_site_aniso_U_23
_atom_site_aniso_U_13
_atom_site_aniso_U_12
Hg1 0.03585(16) 0.02491(15) 0.02404(13) -0.00284(11) 0.00056(10) 0.00473(12)
Hg2 0.04543(19) 0.0480(2) 0.04185(17) 0.00014(14) 0.00757(14) -0.00816(15)
Br1 0.0435(4) 0.0345(4) 0.0613(5) 0.0015(4) 0.0159(4) -0.0061(4)
Br2 0.0638(6) 0.0780(7) 0.0426(4) -0.0046(4) 0.0176(4) -0.0054(5)
Br3 0.0582(5) 0.0948(8) 0.0397(4) 0.0073(5) -0.0001(4) -0.0350(5)
Br4 0.0989(9) 0.0913(9) 0.0690(7) -0.0184(6) 0.0113(6) 0.0280(7)
N1 0.055(4) 0.028(4) 0.039(3) -0.003(3) 0.018(3) -0.009(3)
N2 0.036(3) 0.026(3) 0.025(3) -0.002(2) 0.001(2) 0.004(3)
N3 0.035(3) 0.028(3) 0.023(3) -0.005(2) 0.001(2) 0.008(3)
N4 0.032(3) 0.022(3) 0.028(3) -0.002(2) 0.006(2) 0.003(2)
N5 0.038(3) 0.021(3) 0.024(3) 0.003(2) 0.000(2) -0.002(2)
N6 0.057(4) 0.049(4) 0.032(3) -0.007(3) 0.006(3) -0.019(3)
C1 0.056(5) 0.047(5) 0.031(4) -0.011(3) 0.004(4) -0.007(4)
C2 0.066(6) 0.072(7) 0.039(4) -0.002(4) 0.020(4) -0.006(5)
C3 0.072(6) 0.058(6) 0.052(5) 0.010(4) 0.024(5) -0.011(5)
C4 0.071(6) 0.040(5) 0.054(5) 0.000(4) 0.020(5) -0.010(5)
C5 0.031(4) 0.032(4) 0.028(3) -0.003(3) -0.002(3) 0.001(3)
C6 0.037(4) 0.028(4) 0.027(3) -0.006(3) 0.000(3) 0.003(3)
C7 0.028(4) 0.029(4) 0.038(4) 0.002(3) 0.007(3) 0.002(3)
C8 0.037(4) 0.034(4) 0.039(4) -0.009(3) 0.009(3) -0.005(3)
C9 0.037(4) 0.034(4) 0.057(5) -0.013(4) 0.015(4) 0.002(4)
C10 0.037(4) 0.033(5) 0.068(5) 0.001(4) 0.008(4) 0.012(4)
C11 0.035(4) 0.041(5) 0.039(4) -0.002(3) 0.001(3) 0.010(3)
C12 0.027(4) 0.026(4) 0.035(4) -0.003(3) 0.007(3) 0.000(3)
C13 0.033(4) 0.025(4) 0.028(3) -0.001(3) 0.002(3) 0.003(3)
C14 0.041(4) 0.036(4) 0.025(3) -0.006(3) 0.000(3) 0.005(3)
C15 0.032(4) 0.034(4) 0.016(3) -0.001(3) -0.004(3) 0.004(3)
C16 0.032(4) 0.038(4) 0.015(3) 0.002(3) -0.003(3) 0.002(3)
C17 0.040(4) 0.033(4) 0.018(3) 0.000(3) 0.002(3) -0.003(3)
C18 0.040(4) 0.032(4) 0.025(3) -0.004(3) 0.001(3) 0.001(3)
C19 0.033(4) 0.041(4) 0.031(4) -0.002(3) 0.008(3) -0.004(3)
C20 0.034(4) 0.032(4) 0.023(3) 0.000(3) -0.004(3) -0.005(3)
C21 0.058(5) 0.034(5) 0.048(5) 0.007(4) -0.002(4) -0.009(4)
C22 0.033(4) 0.048(5) 0.045(4) 0.005(4) 0.004(3) -0.008(4)
C23 0.050(5) 0.047(5) 0.054(5) -0.002(4) 0.016(4) 0.009(4)
C24 0.047(4) 0.027(4) 0.027(3) -0.005(3) 0.001(3) -0.007(3)
C25 0.028(4) 0.023(4) 0.028(3) -0.001(3) 0.007(3) -0.002(3)
C26 0.042(4) 0.024(4) 0.036(4) 0.003(3) 0.014(3) 0.005(3)
C27 0.062(5) 0.032(5) 0.048(4) -0.004(4) 0.014(4) 0.003(4)
C28 0.076(6) 0.031(5) 0.066(6) 0.000(4) 0.029(5) 0.005(4)
C29 0.060(6) 0.031(5) 0.068(6) 0.021(4) 0.019(5) 0.015(4)
C30 0.047(5) 0.040(5) 0.047(4) 0.015(4) 0.011(4) 0.006(4)
C31 0.033(4) 0.021(4) 0.040(4) 0.003(3) 0.010(3) 0.001(3)
C32 0.034(4) 0.036(4) 0.026(3) 0.002(3) 0.003(3) -0.001(3)
C33 0.042(4) 0.037(4) 0.026(3) 0.007(3) -0.002(3) -0.003(3)
C34 0.043(4) 0.042(5) 0.039(4) -0.003(4) 0.002(3) -0.012(4)
C35 0.063(6) 0.057(6) 0.062(6) 0.004(5) 0.019(5) -0.022(5)
C36 0.085(7) 0.083(7) 0.035(4) 0.010(5) 0.014(5) -0.031(6)
C37 0.083(7) 0.076(7) 0.036(4) -0.007(4) 0.017(5) -0.035(6)
N7 0.148(14) 0.174(16) 0.148(14) -0.071(13) -0.019(12) 0.070(11)
C38 0.071(9) 0.077(11) 0.182(19) -0.056(14) -0.017(13) 0.002(8)
C39 0.144(17) 0.076(11) 0.30(3) -0.002(16) 0.06(2) -0.029(10)
N8 0.111(13) 0.086(12) 0.089(10) 0.000 0.033(9) 0.000
C40 0.080(19) 0.059(14) 0.11(2) -0.006(12) 0.033(14) -0.008(12)
C41 0.15(3) 0.08(2) 0.18(3) -0.02(2) 0.08(3) -0.019(19)

loop_
_atom_type_symbol
_atom_type_description
_atom_type_scat_dispersion_real
_atom_type_scat_dispersion_imag
_atom_type_scat_source
C C 0.0033 0.0016 'International Tables Vol C Tables 4.2.6.8 and 6.1.1.4'
H H 0.0000 0.0000 'International Tables Vol C Tables 4.2.6.8 and 6.1.1.4'
N N 0.0061 0.0033 'International Tables Vol C Tables 4.2.6.8 and 6.1.1.4'
Br Br -0.2901 2.4595 'International Tables Vol C Tables 4.2.6.8 and 6.1.1.4'
Hg Hg -2.3894 9.2266 'International Tables Vol C Tables 4.2.6.8 and 6.1.1.4'

loop_
_geom_angle_atom_site_label_1
_geom_angle_atom_site_label_2
_geom_angle_atom_site_label_3
_geom_angle
_geom_angle_site_symmetry_1
_geom_angle_site_symmetry_3
C25 Hg1 C13 173.3(3) . .
C25 Hg1 Br1 93.30(18) . .
C13 Hg1 Br1 93.01(19) . .
Br4 Hg2 Br2 119.60(4) . .
Br4 Hg2 Br3 110.40(4) . .
Br2 Hg2 Br3 107.88(3) . .
Br4 Hg2 Br1 110.25(4) . .
Br2 Hg2 Br1 103.94(3) . .
Br3 Hg2 Br1 103.43(3) . .
Hg2 Br1 Hg1 124.33(3) . .
C5 N1 C4 117.2(7) . .
C13 N2 C7 109.9(5) . .
C13 N2 C6 124.0(5) . .
C7 N2 C6 126.1(5) . .
C13 N3 C12 108.7(5) . .
C13 N3 C14 128.8(5) . .
C12 N3 C14 122.4(5) . .
C25 N4 C26 110.4(5) . .
C25 N4 C24 127.3(5) . .
C26 N4 C24 122.1(5) . .
C25 N5 C31 109.8(5) . .
C25 N5 C32 125.8(6) . .
C31 N5 C32 124.4(6) . .
C37 N6 C33 116.0(7) . .
C2 C1 C5 118.7(8) . .
C2 C1 H1 120.7 . .
C5 C1 H1 120.7 . .
C3 C2 C1 118.9(8) . .
C3 C2 H2 120.5 . .
C1 C2 H2 120.5 . .
C2 C3 C4 119.0(8) . .
C2 C3 H3 120.5 . .
C4 C3 H3 120.5 . .
N1 C4 C3 123.0(8) . .
N1 C4 H4 118.5 . .
C3 C4 H4 118.5 . .
N1 C5 C1 123.2(7) . .
N1 C5 C6 115.7(6) . .
C1 C5 C6 121.2(6) . .
N2 C6 C5 111.0(6) . .
N2 C6 H6A 109.4 . .
C5 C6 H6A 109.4 . .
N2 C6 H6B 109.4 . .
C5 C6 H6B 109.4 . .
H6A C6 H6B 108.0 . .
C12 C7 C8 122.9(6) . .
C12 C7 N2 105.7(6) . .
C8 C7 N2 131.4(6) . .
C9 C8 C7 116.1(7) . .
C9 C8 H8 122.0 . .
C7 C8 H8 122.0 . .
C8 C9 C10 121.3(7) . .
C8 C9 H9 119.3 . .
C10 C9 H9 119.3 . .
C11 C10 C9 122.2(7) . .
C11 C10 H10 118.9 . .
C9 C10 H10 118.9 . .
C10 C11 C12 115.9(7) . .
C10 C11 H11 122.1 . .
C12 C11 H11 122.1 . .
C7 C12 N3 108.0(6) . .
C7 C12 C11 121.5(6) . .
N3 C12 C11 130.5(6) . .
N2 C13 N3 107.7(6) . .
N2 C13 Hg1 122.2(4) . .
N3 C13 Hg1 129.8(5) . .
N3 C14 C15 112.4(5) . .
N3 C14 H14A 109.1 . .
C15 C14 H14A 109.1 . .
N3 C14 H14B 109.1 . .
C15 C14 H14B 109.1 . .
H14A C14 H14B 107.9 . .
C20 C15 C16 120.9(6) . .
C20 C15 C14 118.9(6) . .
C16 C15 C14 119.8(6) . .
C17 C16 C15 118.8(6) . .
C17 C16 C22 121.3(7) . .
C15 C16 C22 119.9(6) . .
C16 C17 C18 120.4(6) . .
C16 C17 C24 121.3(6) . .
C18 C17 C24 118.1(6) . .
C19 C18 C17 118.7(7) . .
C19 C18 C23 118.9(7) . .
C17 C18 C23 122.4(7) . .
C20 C19 C18 122.0(7) . .
C20 C19 H19 119.0 . .
C18 C19 H19 119.0 . .
C19 C20 C15 118.7(6) . .
C19 C20 C21 119.0(7) . .
C15 C20 C21 122.4(7) . .
C20 C21 H21A 109.5 . .
C20 C21 H21B 109.5 . .
H21A C21 H21B 109.5 . .
C20 C21 H21C 109.5 . .
H21A C21 H21C 109.5 . .
H21B C21 H21C 109.5 . .
C16 C22 H22A 109.5 . .
C16 C22 H22B 109.5 . .
H22A C22 H22B 109.5 . .
C16 C22 H22C 109.5 . .
H22A C22 H22C 109.5 . .
H22B C22 H22C 109.5 . .
C18 C23 H23A 109.5 . .
C18 C23 H23B 109.5 . .
H23A C23 H23B 109.5 . .
C18 C23 H23C 109.5 . .
H23A C23 H23C 109.5 . .
H23B C23 H23C 109.5 . .
N4 C24 C17 110.4(5) . .
N4 C24 H24A 109.6 . .
C17 C24 H24A 109.6 . .
N4 C24 H24B 109.6 . .
C17 C24 H24B 109.6 . .
H24A C24 H24B 108.1 . .
N4 C25 N5 107.5(5) . .
N4 C25 Hg1 127.1(5) . .
N5 C25 Hg1 125.2(4) . .
C27 C26 C31 121.8(7) . .
C27 C26 N4 132.3(7) . .
C31 C26 N4 105.9(6) . .
C26 C27 C28 116.3(8) . .
C26 C27 H27 121.8 . .
C28 C27 H27 121.8 . .
C29 C28 C27 122.1(8) . .
C29 C28 H28 119.0 . .
C27 C28 H28 119.0 . .
C28 C29 C30 122.0(8) . .
C28 C29 H29 119.0 . .
C30 C29 H29 119.0 . .
C31 C30 C29 115.8(7) . .
C31 C30 H30 122.1 . .
C29 C30 H30 122.1 . .
C30 C31 N5 131.5(7) . .
C30 C31 C26 122.0(7) . .
N5 C31 C26 106.5(6) . .
N5 C32 C33 115.1(6) . .
N5 C32 H32A 108.5 . .
C33 C32 H32A 108.5 . .
N5 C32 H32B 108.5 . .
C33 C32 H32B 108.5 . .
H32A C32 H32B 107.5 . .
N6 C33 C34 123.5(7) . .
N6 C33 C32 113.1(6) . .
C34 C33 C32 123.4(6) . .
C33 C34 C35 118.4(7) . .
C33 C34 H34 120.8 . .
C35 C34 H34 120.8 . .
C36 C35 C34 118.5(8) . .
C36 C35 H35 120.8 . .
C34 C35 H35 120.8 . .
C35 C36 C37 118.8(8) . .
C35 C36 H36 120.6 . .
C37 C36 H36 120.6 . .
N6 C37 C36 124.8(8) . .
N6 C37 H37 117.6 . .
C36 C37 H37 117.6 . .
N7 C38 C39 176(2) . .
C38 C39 H39A 109.5 . .
C38 C39 H39B 109.5 . .
H39A C39 H39B 109.5 . .
C38 C39 H39C 109.5 . .
H39A C39 H39C 109.5 . .
H39B C39 H39C 109.5 . .
C40 N8 C40 64(3) 2_556 .
N8 C40 C40 57.9(13) . 2_556
N8 C40 C41 175(2) . .
C40 C40 C41 127.1(15) 2_556 .
C40 C41 H41A 109.5 . .
C40 C41 H41B 109.5 . .
H41A C41 H41B 109.5 . .
C40 C41 H41C 109.5 . .
H41A C41 H41C 109.5 . .
H41B C41 H41C 109.5 . .

loop_
_geom_bond_atom_site_label_1
_geom_bond_atom_site_label_2
_geom_bond_distance
_geom_bond_site_symmetry_2
Hg1 C25 2.093(6) .
Hg1 C13 2.108(7) .
Hg1 Br1 3.0018(9) .
Hg2 Br4 2.5617(12) .
Hg2 Br2 2.5666(9) .
Hg2 Br3 2.6102(9) .
Hg2 Br1 2.7527(8) .
N1 C5 1.324(9) .
N1 C4 1.338(10) .
N2 C13 1.346(8) .
N2 C7 1.392(8) .
N2 C6 1.467(8) .
N3 C13 1.349(8) .
N3 C12 1.383(8) .
N3 C14 1.475(8) .
N4 C25 1.341(8) .
N4 C26 1.400(8) .
N4 C24 1.482(8) .
N5 C25 1.361(8) .
N5 C31 1.391(8) .
N5 C32 1.442(8) .
N6 C37 1.336(10) .
N6 C33 1.344(9) .
C1 C2 1.371(12) .
C1 C5 1.377(10) .
C1 H1 0.9300 .
C2 C3 1.360(13) .
C2 H2 0.9300 .
C3 C4 1.371(12) .
C3 H3 0.9300 .
C4 H4 0.9300 .
C5 C6 1.500(10) .
C6 H6A 0.9700 .
C6 H6B 0.9700 .
C7 C12 1.372(9) .
C7 C8 1.385(10) .
C8 C9 1.378(10) .
C8 H8 0.9300 .
C9 C10 1.405(11) .
C9 H9 0.9300 .
C10 C11 1.378(10) .
C10 H10 0.9300 .
C11 C12 1.398(9) .
C11 H11 0.9300 .
C14 C15 1.493(9) .
C14 H14A 0.9700 .
C14 H14B 0.9700 .
C15 C20 1.391(10) .
C15 C16 1.406(10) .
C16 C17 1.389(10) .
C16 C22 1.510(10) .
C17 C18 1.408(10) .
C17 C24 1.506(10) .
C18 C19 1.385(10) .
C18 C23 1.509(10) .
C19 C20 1.381(10) .
C19 H19 0.9300 .
C20 C21 1.507(10) .
C21 H21A 0.9600 .
C21 H21B 0.9600 .
C21 H21C 0.9600 .
C22 H22A 0.9600 .
C22 H22B 0.9600 .
C22 H22C 0.9600 .
C23 H23A 0.9600 .
C23 H23B 0.9600 .
C23 H23C 0.9600 .
C24 H24A 0.9700 .
C24 H24B 0.9700 .
C26 C27 1.374(10) .
C26 C31 1.399(10) .
C27 C28 1.387(11) .
C27 H27 0.9300 .
C28 C29 1.380(12) .
C28 H28 0.9300 .
C29 C30 1.393(12) .
C29 H29 0.9300 .
C30 C31 1.381(10) .
C30 H30 0.9300 .
C32 C33 1.519(9) .
C32 H32A 0.9700 .
C32 H32B 0.9700 .
C33 C34 1.370(10) .
C34 C35 1.403(11) .
C34 H34 0.9300 .
C35 C36 1.358(12) .
C35 H35 0.9300 .
C36 C37 1.362(12) .
C36 H36 0.9300 .
C37 H37 0.9300 .
N7 C38 1.18(3) .
C38 C39 1.40(2) .
C39 H39A 0.9600 .
C39 H39B 0.9600 .
C39 H39C 0.9600 .
N8 C40 1.12(2) 2_556
N8 C40 1.12(2) .
C40 C40 1.19(5) 2_556
C40 C41 1.55(4) .
C41 H41A 0.9600 .
C41 H41B 0.9600 .
C41 H41C 0.9600 .

loop_
_geom_torsion_atom_site_label_1
_geom_torsion_atom_site_label_2
_geom_torsion_atom_site_label_3
_geom_torsion_atom_site_label_4
_geom_torsion
_geom_torsion_site_symmetry_1
Br4 Hg2 Br1 Hg1 -35.53(5) .
Br2 Hg2 Br1 Hg1 93.82(4) .
Br3 Hg2 Br1 Hg1 -153.56(4) .
C25 Hg1 Br1 Hg2 -147.80(17) .
C13 Hg1 Br1 Hg2 29.92(17) .
C5 C1 C2 C3 1.0(13) .
C1 C2 C3 C4 -0.2(14) .
C5 N1 C4 C3 2.1(13) .
C2 C3 C4 N1 -1.4(15) .
C4 N1 C5 C1 -1.3(11) .
C4 N1 C5 C6 177.3(7) .
C2 C1 C5 N1 -0.2(12) .
C2 C1 C5 C6 -178.7(7) .
C13 N2 C6 C5 78.1(8) .
C7 N2 C6 C5 -100.7(7) .
N1 C5 C6 N2 -58.8(8) .
C1 C5 C6 N2 119.9(7) .
C13 N2 C7 C12 1.1(8) .
C6 N2 C7 C12 -179.9(6) .
C13 N2 C7 C8 -177.8(8) .
C6 N2 C7 C8 1.1(12) .
C12 C7 C8 C9 0.4(11) .
N2 C7 C8 C9 179.3(7) .
C7 C8 C9 C10 1.4(11) .
C8 C9 C10 C11 -2.1(13) .
C9 C10 C11 C12 0.9(12) .
C8 C7 C12 N3 178.9(7) .
N2 C7 C12 N3 -0.1(7) .
C8 C7 C12 C11 -1.7(11) .
N2 C7 C12 C11 179.3(6) .
C13 N3 C12 C7 -0.9(8) .
C14 N3 C12 C7 178.5(6) .
C13 N3 C12 C11 179.8(7) .
C14 N3 C12 C11 -0.8(12) .
C10 C11 C12 C7 0.9(11) .
C10 C11 C12 N3 -179.8(7) .
C7 N2 C13 N3 -1.7(8) .
C6 N2 C13 N3 179.3(6) .
C7 N2 C13 Hg1 171.9(5) .
C6 N2 C13 Hg1 -7.2(9) .
C12 N3 C13 N2 1.6(8) .
C14 N3 C13 N2 -177.8(7) .
C12 N3 C13 Hg1 -171.3(5) .
C14 N3 C13 Hg1 9.4(11) .
C25 Hg1 C13 N2 -130.7(19) .
Br1 Hg1 C13 N2 69.1(6) .
C25 Hg1 C13 N3 41(2) .
Br1 Hg1 C13 N3 -118.9(6) .
C13 N3 C14 C15 18.4(10) .
C12 N3 C14 C15 -160.8(6) .
N3 C14 C15 C20 83.1(7) .
N3 C14 C15 C16 -90.5(7) .
C20 C15 C16 C17 -5.6(9) .
C14 C15 C16 C17 167.8(5) .
C20 C15 C16 C22 176.2(6) .
C14 C15 C16 C22 -10.5(9) .
C15 C16 C17 C18 8.3(9) .
C22 C16 C17 C18 -173.5(6) .
C15 C16 C17 C24 -166.0(6) .
C22 C16 C17 C24 12.3(9) .
C16 C17 C18 C19 -4.6(9) .
C24 C17 C18 C19 169.8(6) .
C16 C17 C18 C23 176.3(6) .
C24 C17 C18 C23 -9.3(9) .
C17 C18 C19 C20 -2.0(10) .
C23 C18 C19 C20 177.2(6) .
C18 C19 C20 C15 4.7(10) .
C18 C19 C20 C21 -173.9(6) .
C16 C15 C20 C19 -0.8(9) .
C14 C15 C20 C19 -174.2(6) .
C16 C15 C20 C21 177.7(6) .
C14 C15 C20 C21 4.2(9) .
C25 N4 C24 C17 -40.9(9) .
C26 N4 C24 C17 145.3(6) .
C16 C17 C24 N4 102.6(7) .
C18 C17 C24 N4 -71.8(7) .
C26 N4 C25 N5 0.4(7) .
C24 N4 C25 N5 -174.0(6) .
C26 N4 C25 Hg1 -174.3(5) .
C24 N4 C25 Hg1 11.3(10) .
C31 N5 C25 N4 -1.6(7) .
C32 N5 C25 N4 179.6(6) .
C31 N5 C25 Hg1 173.2(5) .
C32 N5 C25 Hg1 -5.6(9) .
C13 Hg1 C25 N4 -46(2) .
Br1 Hg1 C25 N4 114.0(6) .
C13 Hg1 C25 N5 140.1(19) .
Br1 Hg1 C25 N5 -59.8(5) .
C25 N4 C26 C27 177.9(8) .
C24 N4 C26 C27 -7.4(12) .
C25 N4 C26 C31 0.9(8) .
C24 N4 C26 C31 175.7(6) .
C31 C26 C27 C28 0.5(12) .
N4 C26 C27 C28 -176.0(8) .
C26 C27 C28 C29 0.7(13) .
C27 C28 C29 C30 -2.7(14) .
C28 C29 C30 C31 3.3(12) .
C29 C30 C31 N5 177.2(7) .
C29 C30 C31 C26 -2.1(11) .
C25 N5 C31 C30 -177.2(7) .
C32 N5 C31 C30 1.5(12) .
C25 N5 C31 C26 2.2(8) .
C32 N5 C31 C26 -179.0(6) .
C27 C26 C31 C30 0.3(11) .
N4 C26 C31 C30 177.6(7) .
C27 C26 C31 N5 -179.2(7) .
N4 C26 C31 N5 -1.8(7) .
C25 N5 C32 C33 -103.0(8) .
C31 N5 C32 C33 78.5(8) .
C37 N6 C33 C34 1.1(12) .
C37 N6 C33 C32 -179.9(7) .
N5 C32 C33 N6 169.6(6) .
N5 C32 C33 C34 -11.4(10) .
N6 C33 C34 C35 -0.8(12) .
C32 C33 C34 C35 -179.7(7) .
C33 C34 C35 C36 0.5(13) .
C34 C35 C36 C37 -0.5(15) .
C33 N6 C37 C36 -1.1(15) .
C35 C36 C37 N6 0.9(17) .
C40 N8 C40 C41 -173(31) 2_556
